data_2007802
loop_
_publ_author_name
'Juan Guerrero'
'Sergio A. Moya'
'Mar\'ia Teresa Garland'
'Ricardo F. Baggio'

_publ_section_title Bromotricarbonyl(3,3'-dimethyl-2,2'-biquinoline-<i>N</i>,<i>N</i>')rhenium(I)
_journal_issue 11
_journal_name_full 'Acta Crystallographica Section C'
_journal_page_first 1592
_journal_page_last 1594
_journal_paper_doi 10.1107/S010827019800691X
_journal_volume 54
_journal_year 1998
_chemical_formula_iupac '[Re Br (C20 H16 N2) (C O)3]'
_chemical_formula_moiety 'C23 H16 Br N2 O3 Re'
_chemical_formula_sum 'C23 H16 Br N2 O3 Re'
_chemical_formula_weight 634.49
_chemical_name_systematic
;
(3,3'-dimethyl-2,2'-biquinoline)bromotricarbonylrhenium(I)
;
_space_group_IT_number 14
_symmetry_cell_setting monoclinic
_symmetry_space_group_name_Hall '-P 2ybc'
_symmetry_space_group_name_H-M 'P 1 21/c 1'
_audit_creation_method SHELXL-97
_cell_angle_alpha 90.00
_cell_angle_beta 105.97(2)
_cell_angle_gamma 90.00
_cell_formula_units_Z 4
_cell_length_a 12.235(3)
_cell_length_b 9.645(2)
_cell_length_c 18.596(6)
_cell_measurement_reflns_used 25
_cell_measurement_temperature 293(2)
_cell_measurement_theta_max 12.5
_cell_measurement_theta_min 7.5
_cell_volume 2109.8(10)
_computing_cell_refinement P3/P4-PC
_computing_data_collection 'P3/P4-PC (Siemens, 1991)'
_computing_data_reduction SHELXTL/PC
_computing_molecular_graphics SHELXTL/PC
_computing_publication_material 'CSD (Allen & Kennard, 1993), SHELXL97, PARST (Nardelli, 1983)'
_computing_structure_refinement 'SHELXL97 (Sheldrick, 1997)'
_computing_structure_solution 'SHELXS97 (Sheldrick, 1990)'
_diffrn_ambient_temperature 293(2)
_diffrn_measured_fraction_theta_full 0.998
_diffrn_measured_fraction_theta_max 0.998
_diffrn_measurement_device 'Siemens R3m'
_diffrn_measurement_method \q/2\q
_diffrn_radiation_monochromator graphite
_diffrn_radiation_source 'fine-focus sealed tube'
_diffrn_radiation_type MoK\a
_diffrn_radiation_wavelength 0.71073
_diffrn_reflns_av_R_equivalents 0.032
_diffrn_reflns_av_sigmaI/netI 0.045
_diffrn_reflns_limit_h_max 13
_diffrn_reflns_limit_h_min -14
_diffrn_reflns_limit_k_max 11
_diffrn_reflns_limit_k_min 0
_diffrn_reflns_limit_l_max 22
_diffrn_reflns_limit_l_min 0
_diffrn_reflns_number 3997
_diffrn_reflns_theta_full 25.15
_diffrn_reflns_theta_max 25.15
_diffrn_reflns_theta_min 1.73
_diffrn_standards_decay_% <2
_diffrn_standards_interval_count 98
_diffrn_standards_number 2
_exptl_absorpt_coefficient_mu 7.68
_exptl_absorpt_correction_T_max 0.185
_exptl_absorpt_correction_T_min 0.127
_exptl_absorpt_correction_type '\y scan (SHELXTL/PC; Sheldrick, 1994)'
_exptl_crystal_colour red
_exptl_crystal_density_diffrn 2.00
_exptl_crystal_density_meas ?
_exptl_crystal_description prism
_exptl_crystal_F_000 1208
_exptl_crystal_size_max 0.38
_exptl_crystal_size_mid 0.22
_exptl_crystal_size_min 0.22
_refine_diff_density_max 0.512
_refine_diff_density_min -0.489
_refine_ls_extinction_method none
_refine_ls_goodness_of_fit_ref 0.926
_refine_ls_hydrogen_treatment 'H atoms riding'
_refine_ls_matrix_type full
_refine_ls_number_parameters 287
_refine_ls_number_reflns 3785
_refine_ls_number_restraints 25
_refine_ls_restrained_S_all 0.923
_refine_ls_R_factor_all 0.0585
_refine_ls_R_factor_gt 0.0268
_refine_ls_shift/esd_max <0.01
_refine_ls_shift/esd_mean <0.01
_refine_ls_structure_factor_coef Fsqd
_refine_ls_weighting_details 'w = 1/[\s^2^(Fo^2^)+(0.024P)^2^] where P=(Fo^2^+2Fc^2^)/3'
_refine_ls_weighting_scheme calc
_refine_ls_wR_factor_ref 0.0549
_reflns_number_observed 2614
_reflns_number_total 3785
_reflns_observed_criterion >2sigma(I)
_cod_data_source_file fg1459.cif
_cod_data_source_block fg1459
_cod_depositor_comments
;
The following automatic conversions were performed:
'_symmetry_cell_setting' value 'Monoclinic' changed to 'monoclinic'
according to '/home/saulius/struct/CIF-dictionaries/cif_core.dic'
dictionary named 'cif_core.dic' version 2.4.1 from
2010-06-29.

'_geom_bond_publ_flag' value 'Y' changed to 'y' according to
'/home/saulius/struct/CIF-dictionaries/cif_core.dic' dictionary named
'cif_core.dic' version 2.4.1 from 2010-06-29 (6
times).

'_geom_bond_publ_flag' value 'N' changed to 'n' according to
'/home/saulius/struct/CIF-dictionaries/cif_core.dic' dictionary named
'cif_core.dic' version 2.4.1 from 2010-06-29 (28 times).

Automatic conversion script
Id: cif_fix_enum 1527 2010-12-29 10:47:43Z saulius 

The following automatic conversions were performed:

'_symmetry_cell_setting' value 'Monoclinic' changed to 'monoclinic'
according to /home/saulius/struct/CIF-dictionaries/cif_core.dic
dictionary named 'cif_core.dic' version 2.4.1 from
2010-06-29.

'_geom_bond_publ_flag' value 'Y' changed to 'y'
according to /home/saulius/struct/CIF-dictionaries/cif_core.dic
dictionary named 'cif_core.dic' version 2.4.1 from 2010-06-29 (6
times).

'_geom_bond_publ_flag' value 'N' changed to 'n' according to
/home/saulius/struct/CIF-dictionaries/cif_core.dic dictionary named
'cif_core.dic' version 2.4.1 from 2010-06-29 (28
times).

'_geom_angle_publ_flag' value 'N' changed to 'n' according
to /home/saulius/struct/CIF-dictionaries/cif_core.dic dictionary
named 'cif_core.dic' version 2.4.1 from 2010-06-29 (58
times).

'_geom_torsion_publ_flag' value 'N' changed to 'n' according
to /home/saulius/struct/CIF-dictionaries/cif_core.dic dictionary
named 'cif_core.dic' version 2.4.1 from 2010-06-29 (78 times).

Automatic conversion script
Id: cif_fix_values 1715 2011-07-08 13:25:40Z adriana 

The following automatic conversions were performed:

'_exptl_crystal_density_meas' value 'not measured' was changed to '?'
- the value is perceived as not measured.

Automatic conversion script
Id: cif_fix_values 3008 2015-01-20 13:52:24Z robertas 

The following automatic conversions were performed:

'_refine_ls_weighting_scheme' value 'calc w =
1/[\s^2^(Fo^2^)+(0.024P)^2^] where P=(Fo^2^+2Fc^2^)/3' was changed to
'calc'. New tag '_refine_ls_weighting_details' was created. The value
of the new tag was set to 'w = 1/[\s^2^(Fo^2^)+(0.024P)^2^] where
P=(Fo^2^+2Fc^2^)/3'.

Automatic conversion script
Id: cif_fix_values 3143 2015-03-26 13:38:13Z robertas 
;
_cod_original_sg_symbol_H-M 'P 21/c'
_cod_database_code 2007802

loop_
_symmetry_equiv_pos_as_xyz
'x, y, z'
'-x, y+1/2, -z+1/2'
'-x, -y, -z'
'x, -y-1/2, z-1/2'

loop_
_atom_site_label
_atom_site_fract_x
_atom_site_fract_y
_atom_site_fract_z
_atom_site_U_iso_or_equiv
_atom_site_adp_type
_atom_site_calc_flag
_atom_site_refinement_flags
_atom_site_occupancy
_atom_site_disorder_assembly
_atom_site_disorder_group
_atom_site_type_symbol
Re 0.18611(2) 0.25459(3) 0.038480(10) 0.02772(7) Uani d . 1 . . Re
Br 0.36572(5) 0.30823(6) -0.00849(4) 0.04042(15) Uani d . 1 . . Br
C1 0.0559(5) 0.2138(5) 0.0740(3) 0.0378(15) Uani d . 1 . . C
C2 0.2361(5) 0.3942(6) 0.1123(3) 0.0364(14) Uani d . 1 . . C
C3 0.1075(5) 0.4021(6) -0.0231(3) 0.0375(15) Uani d . 1 . . C
O1 -0.0229(4) 0.1949(5) 0.0935(3) 0.0603(13) Uani d . 1 . . O
O2 0.2655(4) 0.4846(5) 0.1548(3) 0.0625(14) Uani d . 1 . . O
O3 0.0642(4) 0.4928(4) -0.0611(3) 0.0561(13) Uani d . 1 . . O
N1 0.1469(4) 0.0962(4) -0.0514(2) 0.0291(11) Uani d . 1 . . N
N2 0.2802(4) 0.0650(4) 0.0871(2) 0.0281(11) Uani d . 1 . . N
C4 0.3956(5) -0.0778(7) -0.0965(4) 0.0511(18) Uani d . 1 . . C
H4A 0.4367 -0.0775 -0.0445 0.061 Uiso calc R 1 . . H
H4B 0.4342 -0.0202 -0.1238 0.061 Uiso calc R 1 . . H
H4C 0.3913 -0.1709 -0.1154 0.061 Uiso calc R 1 . . H
C5 0.2776(5) -0.0230(5) -0.1056(3) 0.0336(14) Uani d . 1 . . C
C6 0.2045(5) -0.0014(6) -0.1742(3) 0.0437(16) Uani d . 1 . . C
H6A 0.2256 -0.0300 -0.2162 0.052 Uiso calc R 1 . . H
C7 0.0983(5) 0.0623(6) -0.1841(3) 0.0401(15) Uani d . 1 . . C
C8 0.0181(6) 0.0803(7) -0.2556(4) 0.056(2) Uani d . 1 . . C
H8A 0.0357 0.0482 -0.2983 0.068 Uiso calc R 1 . . H
C9 -0.0824(7) 0.1428(8) -0.2622(4) 0.064(2) Uani d . 1 . . C
H9A -0.1343 0.1523 -0.3090 0.077 Uiso calc R 1 . . H
C10 -0.1084(5) 0.1932(7) -0.1991(4) 0.0575(19) Uani d . 1 . . C
H10A -0.1786 0.2351 -0.2040 0.069 Uiso calc R 1 . . H
C11 -0.0328(5) 0.1824(6) -0.1295(3) 0.0443(15) Uani d . 1 . . C
H11A -0.0509 0.2194 -0.0880 0.053 Uiso calc R 1 . . H
C12 0.0718(5) 0.1155(5) -0.1209(3) 0.0297(13) Uani d . 1 . . C
C13 0.2372(4) 0.0122(5) -0.0434(3) 0.0264(12) Uani d . 1 . . C
C14 0.2898(4) -0.0293(5) 0.0360(3) 0.0262(12) Uani d . 1 . . C
C15 0.3225(5) 0.0324(6) 0.1625(3) 0.0324(14) Uani d . 1 . . C
C16 0.3076(6) 0.1246(7) 0.2180(3) 0.0493(17) Uani d . 1 . . C
H16A 0.2674 0.2066 0.2040 0.059 Uiso calc R 1 . . H
C17 0.3517(6) 0.0945(7) 0.2922(4) 0.0555(19) Uani d . 1 . . C
H17A 0.3401 0.1553 0.3282 0.067 Uiso calc R 1 . . H
C18 0.4137(6) -0.0265(8) 0.3140(4) 0.066(2) Uani d . 1 . . C
H18A 0.4445 -0.0449 0.3647 0.080 Uiso calc R 1 . . H
C19 0.4298(6) -0.1184(8) 0.2624(4) 0.058(2) Uani d . 1 . . C
H19A 0.4722 -0.1984 0.2778 0.070 Uiso calc R 1 . . H
C20 0.3814(5) -0.0917(6) 0.1844(3) 0.0399(15) Uani d . 1 . . C
C21 0.3813(5) -0.1886(7) 0.1298(3) 0.0448(16) Uani d . 1 . . C
H21A 0.4191 -0.2721 0.1439 0.054 Uiso calc R 1 . . H
C22 0.3281(4) -0.1669(6) 0.0562(3) 0.0384(15) Uani d . 1 . . C
C23 0.3150(5) -0.2855(5) 0.0018(4) 0.0516(18) Uani d . 1 . . C
H23A 0.2560 -0.2641 -0.0428 0.062 Uiso calc R 1 . . H
H23B 0.2953 -0.3682 0.0241 0.062 Uiso calc R 1 . . H
H23C 0.3853 -0.2997 -0.0106 0.062 Uiso calc R 1 . . H

loop_
_atom_site_aniso_label
_atom_site_aniso_U_11
_atom_site_aniso_U_22
_atom_site_aniso_U_33
_atom_site_aniso_U_12
_atom_site_aniso_U_13
_atom_site_aniso_U_23
Re 0.03460(10) 0.02330(10) 0.02640(10) 0.00330(10) 0.01040(10) 0.00110(10)
Br 0.0401(3) 0.0395(3) 0.0452(3) -0.0023(3) 0.0176(3) 0.0023(3)
C1 0.040(3) 0.028(4) 0.042(3) 0.003(3) 0.005(3) -0.012(3)
C2 0.046(4) 0.033(3) 0.033(3) -0.004(3) 0.016(3) 0.000(3)
C3 0.049(4) 0.036(4) 0.033(3) -0.001(3) 0.021(3) -0.002(3)
O1 0.063(3) 0.041(3) 0.089(4) -0.002(2) 0.040(3) 0.002(3)
O2 0.090(4) 0.050(3) 0.051(3) -0.020(3) 0.025(3) -0.018(3)
O3 0.079(3) 0.037(3) 0.054(3) 0.018(2) 0.020(3) 0.022(2)
N1 0.036(3) 0.027(3) 0.023(3) 0.000(2) 0.006(2) -0.002(2)
N2 0.030(3) 0.030(3) 0.023(3) -0.001(2) 0.006(2) 0.009(2)
C4 0.041(4) 0.058(4) 0.062(5) -0.003(3) 0.027(3) -0.011(4)
C5 0.039(3) 0.029(3) 0.033(3) 0.000(3) 0.010(3) -0.005(3)
C6 0.055(4) 0.046(4) 0.037(4) -0.011(3) 0.023(3) -0.017(3)
C7 0.045(4) 0.038(4) 0.030(3) -0.007(3) -0.002(3) 0.001(3)
C8 0.074(6) 0.063(5) 0.032(4) -0.010(4) 0.015(4) 0.001(3)
C9 0.068(5) 0.075(6) 0.041(4) -0.005(4) 0.001(4) 0.007(4)
C10 0.038(4) 0.066(5) 0.059(5) -0.003(3) -0.001(3) 0.025(4)
C11 0.043(4) 0.041(4) 0.042(4) -0.001(3) 0.001(3) 0.004(3)
C12 0.038(3) 0.026(3) 0.024(3) -0.006(3) 0.006(3) 0.002(2)
C13 0.029(3) 0.016(3) 0.035(3) -0.005(2) 0.010(2) 0.001(2)
C14 0.022(3) 0.025(3) 0.031(3) -0.001(2) 0.006(2) -0.002(2)
C15 0.032(3) 0.031(3) 0.030(3) -0.009(3) 0.001(3) 0.005(3)
C16 0.062(4) 0.049(4) 0.034(4) -0.006(4) 0.009(3) 0.003(3)
C17 0.073(5) 0.057(5) 0.032(4) -0.009(4) 0.007(4) -0.001(3)
C18 0.063(5) 0.086(6) 0.037(4) -0.007(5) -0.007(4) 0.024(4)
C19 0.047(4) 0.067(5) 0.054(5) -0.004(4) 0.003(4) 0.032(4)
C20 0.033(3) 0.044(4) 0.040(4) 0.003(3) 0.007(3) 0.021(3)
C21 0.035(3) 0.036(3) 0.059(4) 0.009(3) 0.007(3) 0.018(3)
C22 0.029(3) 0.031(4) 0.054(4) 0.004(3) 0.009(3) -0.004(3)
C23 0.056(4) 0.024(4) 0.075(5) 0.003(3) 0.018(4) 0.001(3)

loop_
_atom_type_symbol
_atom_type_description
_atom_type_scat_dispersion_real
_atom_type_scat_dispersion_imag
_atom_type_scat_source
C C 0.0033 0.0016 'International Tables Vol C Tables 4.2.6.8 and 6.1.1.4'
H H 0.0000 0.0000 'International Tables Vol C Tables 4.2.6.8 and 6.1.1.4'
Re Re -1.0185 7.2310 'International Tables Vol C Tables 4.2.6.8 and 6.1.1.4'
Br Br -0.2901 2.4595 'International Tables Vol C Tables 4.2.6.8 and 6.1.1.4'
O O 0.0106 0.0060 'International Tables Vol C Tables 4.2.6.8 and 6.1.1.4'
N N 0.0061 0.0033 'International Tables Vol C Tables 4.2.6.8 and 6.1.1.4'

loop_
_geom_angle_atom_site_label_1
_geom_angle_atom_site_label_2
_geom_angle_atom_site_label_3
_geom_angle
_geom_angle_publ_flag
C2 Re C3 85.1(2) n
C2 Re C1 91.7(2) n
C3 Re C1 91.7(2) n
C2 Re N2 105.2(2) n
C3 Re N2 167.8(2) n
C1 Re N2 94.5(2) n
C2 Re N1 173.1(2) n
C3 Re N1 95.3(2) n
C1 Re N1 95.2(2) n
N2 Re N1 73.70(16) n
C2 Re Br 88.17(18) n
C3 Re Br 89.05(18) n
C1 Re Br 179.19(17) n
N2 Re Br 84.83(11) n
N1 Re Br 84.99(12) n
O1 C1 Re 177.1(5) n
O2 C2 Re 176.7(5) n
O3 C3 Re 177.1(6) n
C13 N1 C12 120.1(5) n
C13 N1 Re 109.3(3) n
C12 N1 Re 124.4(3) n
C14 N2 C15 118.7(5) n
C14 N2 Re 114.0(3) n
C15 N2 Re 127.2(4) n
C6 C5 C13 116.2(5) n
C6 C5 C4 121.6(5) n
C13 C5 C4 122.1(5) n
C5 C6 C7 122.6(6) n
C12 C7 C6 118.0(5) n
C12 C7 C8 118.5(6) n
C6 C7 C8 123.4(6) n
C9 C8 C7 121.1(7) n
C8 C9 C10 119.8(7) n
C11 C10 C9 121.3(7) n
C10 C11 C12 120.0(6) n
N1 C12 C7 119.3(5) n
N1 C12 C11 121.5(5) n
C7 C12 C11 119.2(5) n
N1 C13 C5 120.9(5) n
N1 C13 C14 112.8(4) n
C5 C13 C14 126.2(5) n
N2 C14 C22 122.1(5) n
N2 C14 C13 114.9(4) n
C22 C14 C13 122.1(5) n
N2 C15 C20 120.4(5) n
N2 C15 C16 120.5(5) n
C20 C15 C16 119.1(5) n
C17 C16 C15 120.6(6) n
C16 C17 C18 120.4(7) n
C19 C18 C17 120.9(6) n
C18 C19 C20 119.9(7) n
C21 C20 C15 118.0(5) n
C21 C20 C19 122.7(6) n
C15 C20 C19 119.0(6) n
C22 C21 C20 122.6(6) n
C21 C22 C14 116.2(5) n
C21 C22 C23 119.5(5) n
C14 C22 C23 124.3(5) n

loop_
_geom_bond_atom_site_label_1
_geom_bond_atom_site_label_2
_geom_bond_site_symmetry_2
_geom_bond_distance
_geom_bond_publ_flag
Re C1 . 1.927(7) y
Re C2 . 1.900(6) y
Re C3 . 1.912(6) y
Re N1 . 2.217(4) y
Re N2 . 2.217(4) y
Re Br . 2.6300(10) y
C1 O1 . 1.134(7) n
C2 O2 . 1.165(6) n
C3 O3 . 1.157(6) n
N1 C13 . 1.346(6) n
N1 C12 . 1.377(6) n
N2 C14 . 1.343(6) n
N2 C15 . 1.392(6) n
C4 C5 . 1.503(7) n
C5 C6 . 1.357(7) n
C5 C13 . 1.418(7) n
C6 C7 . 1.402(8) n
C7 C12 . 1.401(8) n
C7 C8 . 1.429(8) n
C8 C9 . 1.344(9) n
C9 C10 . 1.386(9) n
C10 C11 . 1.373(8) n
C11 C12 . 1.402(7) n
C13 C14 . 1.494(7) n
C14 C22 . 1.424(7) n
C15 C20 . 1.397(8) n
C15 C16 . 1.412(8) n
C16 C17 . 1.367(8) n
C17 C18 . 1.390(9) n
C18 C19 . 1.360(9) n
C19 C20 . 1.432(8) n
C20 C21 . 1.380(8) n
C21 C22 . 1.360(8) n
C22 C23 . 1.506(8) n

loop_
_geom_torsion_atom_site_label_1
_geom_torsion_atom_site_label_2
_geom_torsion_atom_site_label_3
_geom_torsion_atom_site_label_4
_geom_torsion
_geom_torsion_publ_flag
C2 Re N1 C13 49.8(18) n
C3 Re N1 C13 142.6(4) n
C1 Re N1 C13 -125.2(4) n
N2 Re N1 C13 -32.0(3) n
Br Re N1 C13 54.0(3) n
C2 Re N1 C12 -102.2(17) n
C3 Re N1 C12 -9.4(5) n
C1 Re N1 C12 82.8(5) n
N2 Re N1 C12 176.0(5) n
Br Re N1 C12 -98.0(4) n
C2 Re N2 C14 -156.8(4) n
C3 Re N2 C14 -10.0(12) n
C1 Re N2 C14 110.2(4) n
N1 Re N2 C14 16.1(3) n
Br Re N2 C14 -70.2(3) n
C2 Re N2 C15 27.2(5) n
C3 Re N2 C15 174.0(9) n
C1 Re N2 C15 -65.7(5) n
N1 Re N2 C15 -159.8(5) n
Br Re N2 C15 113.9(4) n
C13 C5 C6 C7 5.0(7) n
C4 C5 C6 C7 -173.6(5) n
C5 C6 C7 C12 5.4(8) n
C5 C6 C7 C8 -177.1(5) n
C12 C7 C8 C9 -2.1(10) n
C6 C7 C8 C9 -179.6(7) n
C7 C8 C9 C10 1.2(11) n
C8 C9 C10 C11 0.9(11) n
C9 C10 C11 C12 -2.0(10) n
C13 N1 C12 C7 -8.5(7) n
Re N1 C12 C7 140.7(4) n
C13 N1 C12 C11 168.9(5) n
Re N1 C12 C11 -42.0(7) n
C6 C7 C12 N1 -4.0(8) n
C8 C7 C12 N1 178.4(5) n
C6 C7 C12 C11 178.6(5) n
C8 C7 C12 C11 1.0(8) n
C10 C11 C12 N1 -176.4(6) n
C10 C11 C12 C7 1.0(8) n
C12 N1 C13 C5 19.8(7) n
Re N1 C13 C5 -133.5(4) n
C12 N1 C13 C14 -163.4(4) n
Re N1 C13 C14 43.2(5) n
C6 C5 C13 N1 -17.8(6) n
C4 C5 C13 N1 160.7(5) n
C6 C5 C13 C14 165.9(5) n
C4 C5 C13 C14 -15.5(7) n
C15 N2 C14 C22 8.3(7) n
Re N2 C14 C22 -168.0(3) n
C15 N2 C14 C13 177.2(4) n
Re N2 C14 C13 0.9(5) n
N1 C13 C14 N2 -30.4(6) n
C5 C13 C14 N2 146.2(5) n
N1 C13 C14 C22 138.6(5) n
C5 C13 C14 C22 -44.9(6) n
C14 N2 C15 C20 4.8(8) n
Re N2 C15 C20 -179.4(4) n
C14 N2 C15 C16 -175.8(5) n
Re N2 C15 C16 0.0(8) n
N2 C15 C16 C17 -178.2(6) n
C20 C15 C16 C17 1.1(9) n
C15 C16 C17 C18 1.1(10) n
C16 C17 C18 C19 -1.3(11) n
C17 C18 C19 C20 -0.8(11) n
N2 C15 C20 C21 -9.5(8) n
C16 C15 C20 C21 171.1(5) n
N2 C15 C20 C19 176.2(5) n
C16 C15 C20 C19 -3.1(9) n
C18 C19 C20 C21 -171.0(6) n
C18 C19 C20 C15 3.0(10) n
C15 C20 C21 C22 1.1(9) n
C19 C20 C21 C22 175.1(5) n
C20 C21 C22 C14 11.1(7) n
C20 C21 C22 C23 -169.9(5) n
N2 C14 C22 C21 -16.1(6) n
C13 C14 C22 C21 175.7(5) n
N2 C14 C22 C23 165.0(5) n
C13 C14 C22 C23 -3.2(7) n
